data_7036260
loop_
_publ_author_name
'Shi, Zhenzhen'
'Pan, Zhaorui'
'Zhang, Chuanlei'
'Zheng, Hegen'

_publ_section_title
;
 Syntheses, structures, and properties of six cobalt(ii) complexes based
 on a tripodal tris(4-(1H-1,2,4-triazol-1-yl)phenyl)amine ligand.
;
_journal_issue 38
_journal_name_full 'Dalton transactions (Cambridge, England : 2003)'
_journal_page_first 16854
_journal_page_last 16864
_journal_paper_doi 10.1039/c5dt02774h
_journal_volume 44
_journal_year 2015
_chemical_formula_moiety 'C66 H54 Co3 N20 O18'
_chemical_formula_sum 'C66 H54 Co3 N20 O18'
_chemical_formula_weight 1592.08
_space_group_crystal_system triclinic
_space_group_IT_number 2
_space_group_name_Hall '-P 1'
_space_group_name_H-M_alt 'P -1'
_symmetry_space_group_name_Hall '-P 1'
_symmetry_space_group_name_H-M 'P -1'
_atom_sites_solution_hydrogens mixed
_atom_sites_solution_primary direct
_atom_sites_solution_secondary difmap
_audit_creation_method SHELXL-2014/7
_audit_update_record
;
2015-08-15 deposited with the CCDC.
2015-08-24 downloaded from the CCDC.
;
_cell_angle_alpha 67.2500(10)
_cell_angle_beta 74.9280(10)
_cell_angle_gamma 81.5690(10)
_cell_formula_units_Z 1
_cell_length_a 10.0510(8)
_cell_length_b 17.7700(13)
_cell_length_c 17.9534(13)
_cell_measurement_reflns_used 4778
_cell_measurement_temperature 293(2)
_cell_measurement_theta_max 24.50
_cell_measurement_theta_min 2.37
_cell_volume 2851.6(4)
_computing_cell_refinement 'Bruker SMART'
_computing_data_collection 'Bruker SMART'
_computing_data_reduction 'Bruker SAINT'
_computing_molecular_graphics 'Bruker SHELXTL'
_computing_publication_material 'Bruker SHELXTL'
_computing_structure_refinement 'SHELXL-2014/7 (Sheldrick, 2014)'
_computing_structure_solution 'SHELXS-97 (Sheldrick, 1990)'
_diffrn_ambient_temperature 293(2)
_diffrn_measured_fraction_theta_full 0.989
_diffrn_measured_fraction_theta_max 0.989
_diffrn_measurement_device_type 'CCD area detector'
_diffrn_measurement_method 'phi and omega scans'
_diffrn_radiation_type MoK\a
_diffrn_radiation_wavelength 0.71073
_diffrn_reflns_av_R_equivalents 0.0372
_diffrn_reflns_av_unetI/netI 0.0570
_diffrn_reflns_laue_measured_fraction_full 0.989
_diffrn_reflns_laue_measured_fraction_max 0.989
_diffrn_reflns_limit_h_max 11
_diffrn_reflns_limit_h_min -7
_diffrn_reflns_limit_k_max 21
_diffrn_reflns_limit_k_min -21
_diffrn_reflns_limit_l_max 21
_diffrn_reflns_limit_l_min -21
_diffrn_reflns_number 21376
_diffrn_reflns_point_group_measured_fraction_full 0.989
_diffrn_reflns_point_group_measured_fraction_max 0.989
_diffrn_reflns_theta_full 24.997
_diffrn_reflns_theta_max 24.997
_diffrn_reflns_theta_min 1.412
_diffrn_source 'fine-focus sealed tube'
_exptl_absorpt_coefficient_mu 0.484
_exptl_absorpt_correction_T_max 0.9266
_exptl_absorpt_correction_T_min 0.8724
_exptl_absorpt_correction_type multi-scan
_exptl_absorpt_process_details sadabs
_exptl_crystal_colour purple
_exptl_crystal_density_diffrn 0.927
_exptl_crystal_description clock
_exptl_crystal_F_000 815
_exptl_crystal_size_max 0.290
_exptl_crystal_size_mid 0.180
_exptl_crystal_size_min 0.160
_platon_squeeze_details
;
;
_refine_diff_density_max 0.445
_refine_diff_density_min -0.439
_refine_diff_density_rms 0.098
_refine_ls_extinction_method none
_refine_ls_goodness_of_fit_ref 1.028
_refine_ls_hydrogen_treatment constr
_refine_ls_matrix_type full
_refine_ls_number_parameters 484
_refine_ls_number_reflns 9930
_refine_ls_number_restraints 0
_refine_ls_restrained_S_all 1.028
_refine_ls_R_factor_all 0.0657
_refine_ls_R_factor_gt 0.0513
_refine_ls_shift/su_max 0.001
_refine_ls_shift/su_mean 0.000
_refine_ls_structure_factor_coef Fsqd
_refine_ls_weighting_details 'w=1/[\s^2^(Fo^2^)+(0.1100P)^2^] where P=(Fo^2^+2Fc^2^)/3'
_refine_ls_weighting_scheme calc
_refine_ls_wR_factor_gt 0.1623
_refine_ls_wR_factor_ref 0.1727
_reflns_Friedel_coverage 0.000
_reflns_number_gt 7379
_reflns_number_total 9930
_reflns_threshold_expression 'I > 2\s(I)'
_cod_data_source_file c5dt02774h2.cif
_cod_data_source_block 1
_cod_depositor_comments 'Adding full bibliography for 7036260--7036265.cif.'
_cod_database_code 7036260
_shelx_shelxl_version_number 2014/7
_shelx_space_group_comment
;
The symmetry employed for this shelxl refinement is uniquely defined
by the following loop, which should always be used as a source of
symmetry information in preference to the above space-group names.
They are only intended as comments.
;
_shelx_estimated_absorpt_t_min 0.872
_shelx_estimated_absorpt_t_max 0.927

loop_
_space_group_symop_operation_xyz
'x, y, z'
'-x, -y, -z'

loop_
_atom_site_label
_atom_site_type_symbol
_atom_site_fract_x
_atom_site_fract_y
_atom_site_fract_z
_atom_site_U_iso_or_equiv
_atom_site_adp_type
_atom_site_occupancy
_atom_site_site_symmetry_order
_atom_site_calc_flag
_atom_site_refinement_flags_posn
_atom_site_refinement_flags_adp
_atom_site_refinement_flags_occupancy
Co1 Co 0.70228(4) 0.43109(2) 0.48700(2) 0.02512(14) Uani 1 1 d . . .
Co2 Co 1.5000 0.0000 0.5000 0.03588(18) Uani 1 2 d S . P
C1 C 0.9433(3) 0.36698(18) 0.48834(19) 0.0295(7) Uani 1 1 d . . .
C2 C 1.0869(3) 0.33172(17) 0.49231(19) 0.0295(6) Uani 1 1 d . . .
C3 C 1.1332(3) 0.26144(18) 0.4759(2) 0.0343(7) Uani 1 1 d . . .
H3 H 1.0743 0.2352 0.4627 0.041 Uiso 1 1 calc R U .
C4 C 1.2677(3) 0.22972(18) 0.4792(2) 0.0347(7) Uani 1 1 d . . .
C5 C 1.3562(3) 0.27110(18) 0.4956(2) 0.0320(7) Uani 1 1 d . . .
H5 H 1.4473 0.2514 0.4951 0.038 Uiso 1 1 calc R U .
C6 C 1.3115(3) 0.34150(16) 0.51279(18) 0.0274(6) Uani 1 1 d . . .
C7 C 1.1746(3) 0.37131(17) 0.51218(19) 0.0294(6) Uani 1 1 d . . .
H7 H 1.1423 0.4176 0.5251 0.035 Uiso 1 1 calc R U .
C8 C 1.3161(3) 0.15142(19) 0.4631(2) 0.0413(8) Uani 1 1 d . . .
C9 C 1.4079(3) 0.38854(17) 0.52785(18) 0.0267(6) Uani 1 1 d . . .
C10 C 0.7465(3) 0.4974(2) 0.2911(2) 0.0368(7) Uani 1 1 d . . .
H10 H 0.7655 0.5503 0.2823 0.044 Uiso 1 1 calc R U .
C11 C 0.7020(5) 0.3735(2) 0.3454(2) 0.0538(10) Uani 1 1 d . . .
H11 H 0.6820 0.3220 0.3855 0.065 Uiso 1 1 calc R U .
C12 C 0.7583(3) 0.5136(2) 0.1444(2) 0.0386(7) Uani 1 1 d . . .
C13 C 0.7966(4) 0.4682(2) 0.0938(2) 0.0503(9) Uani 1 1 d . . .
H13 H 0.8072 0.4116 0.1167 0.060 Uiso 1 1 calc R U .
C14 C 0.8186(4) 0.5074(2) 0.0103(2) 0.0526(10) Uani 1 1 d . . .
H14 H 0.8439 0.4768 -0.0236 0.063 Uiso 1 1 calc R U .
C15 C 0.8043(4) 0.5912(2) -0.0253(2) 0.0420(8) Uani 1 1 d . . .
C16 C 0.7626(4) 0.6358(2) 0.0260(2) 0.0535(10) Uani 1 1 d . . .
H16 H 0.7486 0.6923 0.0033 0.064 Uiso 1 1 calc R U .
C17 C 0.7418(4) 0.5966(2) 0.1109(2) 0.0532(10) Uani 1 1 d . . .
H17 H 0.7167 0.6268 0.1452 0.064 Uiso 1 1 calc R U .
C18 C 0.9097(4) 0.6994(2) -0.1557(2) 0.0445(8) Uani 1 1 d . . .
C19 C 0.9034(4) 0.7474(3) -0.2372(2) 0.0580(10) Uani 1 1 d . . .
H19 H 0.8409 0.7364 -0.2614 0.070 Uiso 1 1 calc R U .
C20 C 0.9900(4) 0.8115(3) -0.2823(2) 0.0595(11) Uani 1 1 d . . .
H20 H 0.9854 0.8434 -0.3366 0.071 Uiso 1 1 calc R U .
C21 C 1.0819(4) 0.8279(2) -0.2473(2) 0.0536(10) Uani 1 1 d . . .
C22 C 1.0859(4) 0.7828(2) -0.1659(2) 0.0533(9) Uani 1 1 d . . .
H22 H 1.1457 0.7957 -0.1413 0.064 Uiso 1 1 calc R U .
C23 C 1.0007(4) 0.7185(2) -0.1212(2) 0.0484(9) Uani 1 1 d . . .
H23 H 1.0051 0.6875 -0.0666 0.058 Uiso 1 1 calc R U .
C24 C 1.2534(4) 0.9040(2) -0.3714(2) 0.0513(9) Uani 1 1 d . . .
H24 H 1.2475 0.8760 -0.4046 0.062 Uiso 1 1 calc R U .
C25 C 1.3074(5) 0.9826(3) -0.3250(3) 0.0875(17) Uani 1 1 d . . .
H25 H 1.3526 1.0228 -0.3217 0.105 Uiso 1 1 calc R U .
C26 C 0.7964(4) 0.5874(2) -0.1587(2) 0.0440(8) Uani 1 1 d . . .
C27 C 0.8939(4) 0.5711(2) -0.2210(2) 0.0507(9) Uani 1 1 d . . .
H27 H 0.9832 0.5880 -0.2341 0.061 Uiso 1 1 calc R U .
C28 C 0.8605(4) 0.5302(2) -0.2641(2) 0.0467(9) Uani 1 1 d . . .
H28 H 0.9270 0.5194 -0.3061 0.056 Uiso 1 1 calc R U .
C29 C 0.7291(3) 0.5054(2) -0.2452(2) 0.0395(8) Uani 1 1 d . . .
C30 C 0.6306(4) 0.5194(2) -0.1816(2) 0.0510(9) Uani 1 1 d . . .
H30 H 0.5418 0.5017 -0.1681 0.061 Uiso 1 1 calc R U .
C31 C 0.6658(4) 0.5595(2) -0.1386(2) 0.0542(10) Uani 1 1 d . . .
H31 H 0.6004 0.5682 -0.0950 0.065 Uiso 1 1 calc R U .
C32 C 0.7587(3) 0.45964(19) -0.36416(19) 0.0352(7) Uani 1 1 d . . .
H32 H 0.8473 0.4767 -0.3921 0.042 Uiso 1 1 calc R U .
C33 C 0.5647(4) 0.4102(3) -0.3288(2) 0.0550(10) Uani 1 1 d . . .
H33 H 0.4908 0.3847 -0.3295 0.066 Uiso 1 1 calc R U .
N1 N 0.7226(3) 0.43716(16) 0.36426(16) 0.0377(6) Uani 1 1 d . . .
N2 N 0.7392(3) 0.47128(16) 0.23212(16) 0.0371(6) Uani 1 1 d . . .
N3 N 0.7124(4) 0.38974(18) 0.26687(18) 0.0561(9) Uani 1 1 d . . .
N4 N 0.8291(3) 0.63067(18) -0.11335(16) 0.0491(8) Uani 1 1 d . . .
N5 N 1.1786(3) 0.89019(19) -0.2958(2) 0.0560(8) Uani 1 1 d . . .
N6 N 1.2122(5) 0.9421(3) -0.2650(3) 0.0967(16) Uani 1 1 d . . .
N7 N 1.3372(3) 0.96249(17) -0.39329(19) 0.0483(8) Uani 1 1 d . . .
N8 N 0.6805(3) 0.42519(16) -0.38960(16) 0.0365(6) Uani 1 1 d . . .
N9 N 0.6915(3) 0.46622(17) -0.29236(16) 0.0377(6) Uani 1 1 d . . .
N10 N 0.5651(3) 0.4347(2) -0.26878(19) 0.0619(10) Uani 1 1 d . . .
O1 O 0.8465(2) 0.32115(13) 0.50472(15) 0.0382(5) Uani 1 1 d . . .
O2 O 0.9208(2) 0.44301(12) 0.46885(13) 0.0338(5) Uani 1 1 d . . .
O3 O 1.2376(3) 0.12202(16) 0.4393(2) 0.0713(9) Uani 1 1 d . . .
O4 O 1.4314(2) 0.12114(12) 0.47670(16) 0.0453(6) Uani 1 1 d . . .
O5 O 1.3600(2) 0.44917(12) 0.54775(13) 0.0343(5) Uani 1 1 d . . .
O6 O 1.5328(2) 0.36432(12) 0.51821(14) 0.0343(5) Uani 1 1 d . . .
O7 O 1.3756(3) -0.01584(15) 0.42747(17) 0.0544(7) Uani 1 1 d . . .
H7A H 1.3645 0.0351 0.3834 0.082 Uiso 1 1 d R U .
H7B H 1.2868 -0.0333 0.4620 0.082 Uiso 1 1 d R U .
O8 O 0.7747(5) 0.1702(2) 0.5064(3) 0.1181(15) Uani 1 1 d . . .
H8A H 0.7959 0.2150 0.5059 0.142 Uiso 1 1 d R U .
H8B H 0.7047 0.1525 0.5454 0.177 Uiso 1 1 d R U .
O9 O 0.9909(5) 0.0593(3) 0.5298(4) 0.179(3) Uani 1 1 d . . .
H9A H 1.0681 0.0791 0.5011 0.214 Uiso 1 1 d R U .
H9B H 0.9376 0.0960 0.5433 0.268 Uiso 1 1 d R U .

loop_
_atom_site_aniso_label
_atom_site_aniso_U_11
_atom_site_aniso_U_22
_atom_site_aniso_U_33
_atom_site_aniso_U_23
_atom_site_aniso_U_13
_atom_site_aniso_U_12
Co1 0.0168(2) 0.0329(2) 0.0326(2) -0.01909(17) -0.00788(16) 0.00216(15)
Co2 0.0254(3) 0.0248(3) 0.0599(4) -0.0213(3) -0.0059(3) 0.0011(2)
C1 0.0204(15) 0.0359(16) 0.0401(18) -0.0227(13) -0.0101(13) 0.0050(12)
C2 0.0181(15) 0.0335(15) 0.0399(18) -0.0169(13) -0.0078(13) 0.0016(12)
C3 0.0234(15) 0.0332(16) 0.055(2) -0.0235(14) -0.0141(14) 0.0017(13)
C4 0.0263(16) 0.0311(15) 0.054(2) -0.0235(14) -0.0102(14) 0.0023(13)
C5 0.0177(14) 0.0345(16) 0.0473(19) -0.0187(14) -0.0106(13) 0.0051(12)
C6 0.0188(14) 0.0279(14) 0.0387(17) -0.0145(12) -0.0093(12) 0.0009(11)
C7 0.0197(14) 0.0303(14) 0.0424(18) -0.0174(13) -0.0088(13) 0.0006(12)
C8 0.0287(17) 0.0325(16) 0.069(2) -0.0267(16) -0.0130(16) 0.0056(14)
C9 0.0212(15) 0.0297(14) 0.0301(16) -0.0102(12) -0.0089(12) -0.0004(12)
C10 0.0346(18) 0.0432(18) 0.041(2) -0.0251(15) -0.0066(15) -0.0015(14)
C11 0.088(3) 0.0357(18) 0.042(2) -0.0160(15) -0.015(2) -0.0117(19)
C12 0.0383(18) 0.0475(19) 0.0340(18) -0.0190(14) -0.0065(15) -0.0061(15)
C13 0.068(3) 0.048(2) 0.039(2) -0.0227(16) -0.0083(18) -0.0031(18)
C14 0.072(3) 0.058(2) 0.038(2) -0.0295(17) -0.0064(18) -0.011(2)
C15 0.043(2) 0.057(2) 0.0313(18) -0.0207(15) -0.0024(15) -0.0153(16)
C16 0.075(3) 0.048(2) 0.038(2) -0.0189(16) -0.0027(19) -0.0112(19)
C17 0.067(3) 0.059(2) 0.041(2) -0.0323(18) -0.0015(18) -0.0079(19)
C18 0.049(2) 0.0483(19) 0.0363(19) -0.0185(15) 0.0008(16) -0.0142(16)
C19 0.056(2) 0.075(3) 0.046(2) -0.0192(19) -0.0097(19) -0.023(2)
C20 0.065(3) 0.070(3) 0.039(2) -0.0124(18) -0.0051(19) -0.023(2)
C21 0.050(2) 0.056(2) 0.054(2) -0.0227(18) 0.0024(19) -0.0192(18)
C22 0.054(2) 0.062(2) 0.053(2) -0.0290(19) -0.0096(19) -0.0142(19)
C23 0.055(2) 0.056(2) 0.040(2) -0.0211(16) -0.0101(17) -0.0132(18)
C24 0.046(2) 0.049(2) 0.062(3) -0.0279(18) 0.0010(19) -0.0128(17)
C25 0.089(4) 0.078(3) 0.105(4) -0.058(3) 0.023(3) -0.047(3)
C26 0.047(2) 0.062(2) 0.0299(18) -0.0219(16) -0.0039(15) -0.0163(17)
C27 0.039(2) 0.079(3) 0.045(2) -0.0328(19) -0.0031(17) -0.0182(19)
C28 0.0335(18) 0.074(2) 0.043(2) -0.0358(18) 0.0023(16) -0.0121(17)
C29 0.0385(19) 0.056(2) 0.0317(18) -0.0239(15) -0.0052(15) -0.0097(16)
C30 0.038(2) 0.080(3) 0.046(2) -0.0355(19) 0.0009(17) -0.0191(19)
C31 0.046(2) 0.086(3) 0.041(2) -0.038(2) 0.0038(17) -0.017(2)
C32 0.0310(17) 0.0492(18) 0.0297(17) -0.0207(14) -0.0028(14) -0.0047(14)
C33 0.0322(19) 0.099(3) 0.051(2) -0.045(2) -0.0036(17) -0.016(2)
N1 0.0377(15) 0.0482(16) 0.0357(16) -0.0240(13) -0.0090(12) -0.0015(13)
N2 0.0395(15) 0.0486(16) 0.0295(15) -0.0221(12) -0.0039(12) -0.0056(12)
N3 0.096(3) 0.0466(17) 0.0345(17) -0.0203(13) -0.0140(17) -0.0172(17)
N4 0.067(2) 0.0587(18) 0.0260(15) -0.0180(13) -0.0005(14) -0.0283(16)
N5 0.055(2) 0.0569(19) 0.057(2) -0.0279(15) 0.0060(16) -0.0219(16)
N6 0.113(4) 0.106(3) 0.083(3) -0.065(3) 0.039(3) -0.069(3)
N7 0.0405(17) 0.0412(15) 0.065(2) -0.0286(15) 0.0021(15) -0.0081(13)
N8 0.0287(14) 0.0536(16) 0.0344(15) -0.0230(12) -0.0071(12) -0.0041(12)
N9 0.0314(14) 0.0569(17) 0.0305(15) -0.0217(12) -0.0031(12) -0.0104(13)
N10 0.0356(17) 0.121(3) 0.0467(19) -0.0498(19) 0.0056(14) -0.0312(18)
O1 0.0191(11) 0.0383(12) 0.0615(15) -0.0211(10) -0.0114(10) -0.0016(9)
O2 0.0214(10) 0.0325(11) 0.0523(14) -0.0204(10) -0.0120(10) 0.0051(8)
O3 0.0499(16) 0.0565(16) 0.149(3) -0.0720(18) -0.0513(18) 0.0205(13)
O4 0.0303(12) 0.0275(11) 0.0865(18) -0.0287(11) -0.0194(12) 0.0075(9)
O5 0.0318(12) 0.0309(11) 0.0504(14) -0.0238(10) -0.0164(10) 0.0054(9)
O6 0.0193(11) 0.0388(11) 0.0541(14) -0.0257(10) -0.0113(10) 0.0014(9)
O7 0.0442(15) 0.0472(14) 0.0771(19) -0.0268(13) -0.0152(13) -0.0040(11)
O8 0.135(4) 0.104(3) 0.142(4) -0.064(3) -0.022(3) -0.047(3)
O9 0.097(3) 0.119(4) 0.322(8) -0.105(4) 0.002(4) -0.031(3)

loop_
_atom_type_symbol
_atom_type_description
_atom_type_scat_dispersion_real
_atom_type_scat_dispersion_imag
_atom_type_scat_source
C C 0.0033 0.0016 'International Tables Vol C Tables 4.2.6.8 and 6.1.1.4'
H H 0.0000 0.0000 'International Tables Vol C Tables 4.2.6.8 and 6.1.1.4'
Co Co 0.3494 0.9721 'International Tables Vol C Tables 4.2.6.8 and 6.1.1.4'
N N 0.0061 0.0033 'International Tables Vol C Tables 4.2.6.8 and 6.1.1.4'
O O 0.0106 0.0060 'International Tables Vol C Tables 4.2.6.8 and 6.1.1.4'

loop_
_geom_angle_atom_site_label_1
_geom_angle_atom_site_label_2
_geom_angle_atom_site_label_3
_geom_angle
_geom_angle_site_symmetry_1
_geom_angle_site_symmetry_3
O5 Co1 O6 108.22(8) 2_766 1_455
O5 Co1 N1 89.78(9) 2_766 .
O6 Co1 N1 86.47(10) 1_455 .
O5 Co1 N8 90.05(9) 2_766 1_556
O6 Co1 N8 93.27(9) 1_455 1_556
N1 Co1 N8 179.62(10) . 1_556
O5 Co1 O2 98.90(8) 2_766 .
O6 Co1 O2 152.87(8) 1_455 .
N1 Co1 O2 93.00(9) . .
N8 Co1 O2 87.36(9) 1_556 .
O5 Co1 O1 158.42(8) 2_766 .
O6 Co1 O1 92.97(8) 1_455 .
N1 Co1 O1 87.42(9) . .
N8 Co1 O1 92.87(9) 1_556 .
O2 Co1 O1 59.93(7) . .
O4 Co2 O4 180.0 2_856 .
O4 Co2 N7 90.25(10) 2_856 2_865
O4 Co2 N7 89.75(10) . 2_865
O4 Co2 N7 89.75(10) 2_856 1_546
O4 Co2 N7 90.25(10) . 1_546
N7 Co2 N7 180.0 2_865 1_546
O4 Co2 O7 93.02(9) 2_856 2_856
O4 Co2 O7 86.98(9) . 2_856
N7 Co2 O7 90.17(11) 2_865 2_856
N7 Co2 O7 89.83(11) 1_546 2_856
O4 Co2 O7 86.98(9) 2_856 .
O4 Co2 O7 93.02(9) . .
N7 Co2 O7 89.83(11) 2_865 .
N7 Co2 O7 90.17(11) 1_546 .
O7 Co2 O7 180.00(9) 2_856 .
O2 C1 O1 120.8(3) . .
O2 C1 C2 118.7(3) . .
O1 C1 C2 120.5(3) . .
C3 C2 C7 120.1(3) . .
C3 C2 C1 120.9(3) . .
C7 C2 C1 119.0(3) . .
C2 C3 C4 120.3(3) . .
C2 C3 H3 119.9 . .
C4 C3 H3 119.9 . .
C5 C4 C3 119.4(3) . .
C5 C4 C8 120.9(3) . .
C3 C4 C8 119.7(3) . .
C4 C5 C6 121.1(3) . .
C4 C5 H5 119.4 . .
C6 C5 H5 119.4 . .
C5 C6 C7 118.9(3) . .
C5 C6 C9 121.6(3) . .
C7 C6 C9 119.4(2) . .
C2 C7 C6 120.1(3) . .
C2 C7 H7 120.0 . .
C6 C7 H7 120.0 . .
O3 C8 O4 125.6(3) . .
O3 C8 C4 118.0(3) . .
O4 C8 C4 116.4(3) . .
O5 C9 O6 124.5(3) . .
O5 C9 C6 118.8(2) . .
O6 C9 C6 116.6(2) . .
N1 C10 N2 110.0(3) . .
N1 C10 H10 125.0 . .
N2 C10 H10 125.0 . .
N3 C11 N1 115.1(3) . .
N3 C11 H11 122.5 . .
N1 C11 H11 122.5 . .
C17 C12 C13 120.4(3) . .
C17 C12 N2 121.2(3) . .
C13 C12 N2 118.4(3) . .
C14 C13 C12 119.3(3) . .
C14 C13 H13 120.4 . .
C12 C13 H13 120.4 . .
C13 C14 C15 121.6(3) . .
C13 C14 H14 119.2 . .
C15 C14 H14 119.2 . .
C14 C15 C16 118.6(3) . .
C14 C15 N4 120.3(3) . .
C16 C15 N4 121.1(3) . .
C17 C16 C15 120.2(3) . .
C17 C16 H16 119.9 . .
C15 C16 H16 119.9 . .
C12 C17 C16 119.9(3) . .
C12 C17 H17 120.0 . .
C16 C17 H17 120.0 . .
C23 C18 C19 118.4(3) . .
C23 C18 N4 122.3(3) . .
C19 C18 N4 119.2(3) . .
C20 C19 C18 120.1(4) . .
C20 C19 H19 119.9 . .
C18 C19 H19 119.9 . .
C21 C20 C19 120.3(4) . .
C21 C20 H20 119.8 . .
C19 C20 H20 119.8 . .
C20 C21 C22 120.2(3) . .
C20 C21 N5 120.3(4) . .
C22 C21 N5 119.5(4) . .
C21 C22 C23 119.5(4) . .
C21 C22 H22 120.2 . .
C23 C22 H22 120.2 . .
C18 C23 C22 121.3(3) . .
C18 C23 H23 119.3 . .
C22 C23 H23 119.3 . .
N7 C24 N5 110.8(3) . .
N7 C24 H24 124.6 . .
N5 C24 H24 124.6 . .
N6 C25 N7 115.5(4) . .
N6 C25 H25 122.2 . .
N7 C25 H25 122.2 . .
C27 C26 C31 118.8(3) . .
C27 C26 N4 121.3(3) . .
C31 C26 N4 119.9(3) . .
C28 C27 C26 120.5(3) . .
C28 C27 H27 119.8 . .
C26 C27 H27 119.8 . .
C29 C28 C27 119.9(3) . .
C29 C28 H28 120.0 . .
C27 C28 H28 120.0 . .
C28 C29 C30 120.5(3) . .
C28 C29 N9 120.4(3) . .
C30 C29 N9 119.2(3) . .
C31 C30 C29 118.9(3) . .
C31 C30 H30 120.5 . .
C29 C30 H30 120.5 . .
C30 C31 C26 121.3(3) . .
C30 C31 H31 119.3 . .
C26 C31 H31 119.3 . .
N8 C32 N9 109.6(3) . .
N8 C32 H32 125.2 . .
N9 C32 H32 125.2 . .
N10 C33 N8 114.3(3) . .
N10 C33 H33 122.8 . .
N8 C33 H33 122.8 . .
C10 N1 C11 103.0(3) . .
C10 N1 Co1 133.1(2) . .
C11 N1 Co1 123.7(2) . .
C10 N2 N3 109.5(3) . .
C10 N2 C12 130.4(3) . .
N3 N2 C12 120.2(2) . .
C11 N3 N2 102.4(3) . .
C18 N4 C15 121.7(3) . .
C18 N4 C26 119.7(3) . .
C15 N4 C26 117.1(3) . .
C24 N5 N6 109.5(3) . .
C24 N5 C21 128.1(3) . .
N6 N5 C21 122.3(3) . .
C25 N6 N5 102.1(4) . .
C24 N7 C25 102.1(3) . .
C24 N7 Co2 127.8(2) . 1_564
C25 N7 Co2 129.4(3) . 1_564
C32 N8 C33 103.6(3) . .
C32 N8 Co1 126.5(2) . 1_554
C33 N8 Co1 126.8(2) . 1_554
C32 N9 N10 109.8(3) . .
C32 N9 C29 129.8(3) . .
N10 N9 C29 120.3(3) . .
C33 N10 N9 102.7(3) . .
C1 O1 Co1 88.20(17) . .
C1 O2 Co1 91.01(17) . .
C8 O4 Co2 126.0(2) . .
C9 O5 Co1 148.9(2) . 2_766
C9 O6 Co1 128.13(19) . 1_655
Co2 O7 H7A 109.3 . .
Co2 O7 H7B 109.3 . .
H7A O7 H7B 109.5 . .
H8A O8 H8B 109.5 . .
H9A O9 H9B 109.5 . .

loop_
_geom_bond_atom_site_label_1
_geom_bond_atom_site_label_2
_geom_bond_distance
_geom_bond_site_symmetry_2
Co1 O5 2.0236(19) 2_766
Co1 O6 2.051(2) 1_455
Co1 N1 2.121(3) .
Co1 N8 2.131(3) 1_556
Co1 O2 2.164(2) .
Co1 O1 2.224(2) .
Co2 O4 2.0744(19) 2_856
Co2 O4 2.0744(19) .
Co2 N7 2.120(3) 2_865
Co2 N7 2.120(3) 1_546
Co2 O7 2.138(3) 2_856
Co2 O7 2.138(3) .
C1 O2 1.259(3) .
C1 O1 1.263(3) .
C1 C2 1.495(4) .
C2 C3 1.380(4) .
C2 C7 1.392(4) .
C3 C4 1.394(4) .
C3 H3 0.9300 .
C4 C5 1.384(4) .
C4 C8 1.515(4) .
C5 C6 1.387(4) .
C5 H5 0.9300 .
C6 C7 1.401(4) .
C6 C9 1.503(4) .
C7 H7 0.9300 .
C8 O3 1.243(4) .
C8 O4 1.247(4) .
C9 O5 1.255(3) .
C9 O6 1.256(3) .
C10 N1 1.324(4) .
C10 N2 1.332(4) .
C10 H10 0.9300 .
C11 N3 1.303(4) .
C11 N1 1.357(4) .
C11 H11 0.9300 .
C12 C17 1.364(5) .
C12 C13 1.385(5) .
C12 N2 1.432(4) .
C13 C14 1.358(5) .
C13 H13 0.9300 .
C14 C15 1.378(5) .
C14 H14 0.9300 .
C15 C16 1.386(5) .
C15 N4 1.428(4) .
C16 C17 1.381(5) .
C16 H16 0.9300 .
C17 H17 0.9300 .
C18 C23 1.374(5) .
C18 C19 1.392(5) .
C18 N4 1.406(4) .
C19 C20 1.386(5) .
C19 H19 0.9300 .
C20 C21 1.361(5) .
C20 H20 0.9300 .
C21 C22 1.377(5) .
C21 N5 1.435(4) .
C22 C23 1.380(5) .
C22 H22 0.9300 .
C23 H23 0.9300 .
C24 N7 1.309(4) .
C24 N5 1.315(5) .
C24 H24 0.9300 .
C25 N6 1.288(6) .
C25 N7 1.354(6) .
C25 H25 0.9300 .
C26 C27 1.377(5) .
C26 C31 1.380(5) .
C26 N4 1.435(4) .
C27 C28 1.372(5) .
C27 H27 0.9300 .
C28 C29 1.370(5) .
C28 H28 0.9300 .
C29 C30 1.380(5) .
C29 N9 1.429(4) .
C30 C31 1.368(5) .
C30 H30 0.9300 .
C31 H31 0.9300 .
C32 N8 1.321(4) .
C32 N9 1.331(4) .
C32 H32 0.9300 .
C33 N10 1.310(4) .
C33 N8 1.350(4) .
C33 H33 0.9300 .
N2 N3 1.374(4) .
N5 N6 1.362(4) .
N7 Co2 2.120(3) 1_564
N8 Co1 2.131(3) 1_554
N9 N10 1.361(4) .
O5 Co1 2.024(2) 2_766
O6 Co1 2.051(2) 1_655
O7 H7A 0.9600 .
O7 H7B 0.9600 .
O8 H8A 0.8500 .
O8 H8B 0.8501 .
O9 H9A 0.8500 .
O9 H9B 0.8500 .

loop_
_geom_torsion_atom_site_label_1
_geom_torsion_atom_site_label_2
_geom_torsion_atom_site_label_3
_geom_torsion_atom_site_label_4
_geom_torsion
_geom_torsion_site_symmetry_4
O2 C1 C2 C3 -150.4(3) .
O1 C1 C2 C3 30.0(4) .
O2 C1 C2 C7 29.0(4) .
O1 C1 C2 C7 -150.6(3) .
C7 C2 C3 C4 0.0(5) .
C1 C2 C3 C4 179.4(3) .
C2 C3 C4 C5 -2.7(5) .
C2 C3 C4 C8 178.5(3) .
C3 C4 C5 C6 3.1(5) .
C8 C4 C5 C6 -178.1(3) .
C4 C5 C6 C7 -0.9(5) .
C4 C5 C6 C9 -177.9(3) .
C3 C2 C7 C6 2.2(5) .
C1 C2 C7 C6 -177.2(3) .
C5 C6 C7 C2 -1.8(4) .
C9 C6 C7 C2 175.3(3) .
C5 C4 C8 O3 -171.8(3) .
C3 C4 C8 O3 7.0(5) .
C5 C4 C8 O4 9.6(5) .
C3 C4 C8 O4 -171.6(3) .
C5 C6 C9 O5 -176.0(3) .
C7 C6 C9 O5 7.0(4) .
C5 C6 C9 O6 5.0(4) .
C7 C6 C9 O6 -172.0(3) .
C17 C12 C13 C14 0.4(6) .
N2 C12 C13 C14 -178.4(3) .
C12 C13 C14 C15 0.3(6) .
C13 C14 C15 C16 -1.9(6) .
C13 C14 C15 N4 179.5(4) .
C14 C15 C16 C17 2.7(6) .
N4 C15 C16 C17 -178.7(3) .
C13 C12 C17 C16 0.4(6) .
N2 C12 C17 C16 179.2(3) .
C15 C16 C17 C12 -2.0(6) .
C23 C18 C19 C20 1.6(6) .
N4 C18 C19 C20 -174.8(4) .
C18 C19 C20 C21 0.1(7) .
C19 C20 C21 C22 -2.4(6) .
C19 C20 C21 N5 175.3(4) .
C20 C21 C22 C23 3.0(6) .
N5 C21 C22 C23 -174.7(4) .
C19 C18 C23 C22 -1.0(6) .
N4 C18 C23 C22 175.3(4) .
C21 C22 C23 C18 -1.3(6) .
C31 C26 C27 C28 2.1(6) .
N4 C26 C27 C28 -179.5(3) .
C26 C27 C28 C29 0.1(6) .
C27 C28 C29 C30 -1.7(6) .
C27 C28 C29 N9 177.0(3) .
C28 C29 C30 C31 1.0(6) .
N9 C29 C30 C31 -177.7(3) .
C29 C30 C31 C26 1.2(6) .
C27 C26 C31 C30 -2.8(6) .
N4 C26 C31 C30 178.8(4) .
N2 C10 N1 C11 0.6(4) .
N2 C10 N1 Co1 -175.1(2) .
N3 C11 N1 C10 0.5(5) .
N3 C11 N1 Co1 176.7(3) .
N1 C10 N2 N3 -1.4(4) .
N1 C10 N2 C12 -179.5(3) .
C17 C12 N2 C10 -23.0(5) .
C13 C12 N2 C10 155.9(4) .
C17 C12 N2 N3 159.2(4) .
C13 C12 N2 N3 -22.0(5) .
N1 C11 N3 N2 -1.3(5) .
C10 N2 N3 C11 1.6(4) .
C12 N2 N3 C11 179.9(3) .
C23 C18 N4 C15 19.5(5) .
C19 C18 N4 C15 -164.2(4) .
C23 C18 N4 C26 -146.2(4) .
C19 C18 N4 C26 30.1(5) .
C14 C15 N4 C18 -133.6(4) .
C16 C15 N4 C18 47.8(5) .
C14 C15 N4 C26 32.5(5) .
C16 C15 N4 C26 -146.1(4) .
C27 C26 N4 C18 42.5(5) .
C31 C26 N4 C18 -139.2(4) .
C27 C26 N4 C15 -123.9(4) .
C31 C26 N4 C15 54.5(5) .
N7 C24 N5 N6 0.5(5) .
N7 C24 N5 C21 -175.5(4) .
C20 C21 N5 C24 -44.1(6) .
C22 C21 N5 C24 133.5(4) .
C20 C21 N5 N6 140.4(5) .
C22 C21 N5 N6 -41.9(6) .
N7 C25 N6 N5 1.2(7) .
C24 N5 N6 C25 -1.0(6) .
C21 N5 N6 C25 175.3(5) .
N5 C24 N7 C25 0.2(5) .
N5 C24 N7 Co2 170.8(3) 1_564
N6 C25 N7 C24 -0.9(6) .
N6 C25 N7 Co2 -171.3(4) 1_564
N9 C32 N8 C33 -1.1(4) .
N9 C32 N8 Co1 159.9(2) 1_554
N10 C33 N8 C32 1.4(5) .
N10 C33 N8 Co1 -159.5(3) 1_554
N8 C32 N9 N10 0.5(4) .
N8 C32 N9 C29 -174.0(3) .
C28 C29 N9 C32 -12.2(6) .
C30 C29 N9 C32 166.5(4) .
C28 C29 N9 N10 173.7(3) .
C30 C29 N9 N10 -7.6(5) .
N8 C33 N10 N9 -1.1(5) .
C32 N9 N10 C33 0.3(4) .
C29 N9 N10 C33 175.4(3) .
O2 C1 O1 Co1 -2.6(3) .
C2 C1 O1 Co1 177.0(3) .
O1 C1 O2 Co1 2.7(3) .
C2 C1 O2 Co1 -176.9(2) .
O3 C8 O4 Co2 -20.5(6) .
C4 C8 O4 Co2 158.0(2) .
O6 C9 O5 Co1 97.6(4) 2_766
C6 C9 O5 Co1 -81.3(4) 2_766
O5 C9 O6 Co1 -25.6(4) 1_655
C6 C9 O6 Co1 153.3(2) 1_655

loop_
_platon_squeeze_void_nr
_platon_squeeze_void_average_x
_platon_squeeze_void_average_y
_platon_squeeze_void_average_z
_platon_squeeze_void_volume
_platon_squeeze_void_count_electrons
_platon_squeeze_void_content
1 -0.021 0.000 0.000 1352 241 ' '
